data_7217657
loop_
_publ_author_name
'Hori, Akiko'
'Nakajima, Kyosuke'
'Akimoto, Yuuki'
'Naganuma, Kohei'
'Yuge, Hidetaka'

_publ_section_title
;
 Guest-adjusted encapsulation and thermal studies of non-porous
 mononuclear Cu(ii) coordination complexes through electrostatic
 interactions induced by fluorine substitution
;
_journal_issue 37
_journal_name_full CrystEngComm
_journal_page_first 8805
_journal_paper_doi 10.1039/C4CE01243G
_journal_volume 16
_journal_year 2014
_chemical_formula_moiety 'C30 H10 Cu F12 O4, 2(C7 H8 O)'
_chemical_formula_sum 'C44 H26 Cu F12 O6'
_chemical_formula_weight 942.20
_chemical_name_systematic
;
?
;
_space_group_IT_number 2
_symmetry_cell_setting triclinic
_symmetry_space_group_name_Hall '-P 1'
_symmetry_space_group_name_H-M 'P -1'
_atom_sites_solution_hydrogens geom
_atom_sites_solution_primary direct
_atom_sites_solution_secondary difmap
_audit_creation_method SHELXL-97
_cell_angle_alpha 111.308(2)
_cell_angle_beta 95.096(2)
_cell_angle_gamma 100.130(2)
_cell_formula_units_Z 1
_cell_length_a 7.1260(15)
_cell_length_b 11.308(2)
_cell_length_c 13.124(3)
_cell_measurement_reflns_used 6090
_cell_measurement_temperature 173
_cell_measurement_theta_max 28.12
_cell_measurement_theta_min 2.94
_cell_volume 956.3(3)
_computing_cell_refinement 'Bruker SAINT'
_computing_data_collection 'Bruker APEX2'
_computing_data_reduction 'Bruker SAINT'
_computing_molecular_graphics 'Bruker SHELXTL'
_computing_publication_material 'Bruker SHELXTL'
_computing_structure_refinement 'SHELXL-97 (Sheldrick, 2008)'
_computing_structure_solution 'SHELXS-97 (Sheldrick, 2008)'
_diffrn_ambient_temperature 173
_diffrn_detector_area_resol_mean 8.333
_diffrn_measured_fraction_theta_full 0.971
_diffrn_measured_fraction_theta_max 0.971
_diffrn_measurement_device_type 'Bruker APEX-II CCD'
_diffrn_measurement_method '\f and \w scans'
_diffrn_radiation_monochromator graphite
_diffrn_radiation_source 'fine-focus sealed tube'
_diffrn_radiation_type MoK\a
_diffrn_radiation_wavelength 0.71073
_diffrn_reflns_av_R_equivalents 0.0247
_diffrn_reflns_av_sigmaI/netI 0.0280
_diffrn_reflns_limit_h_max 9
_diffrn_reflns_limit_h_min -9
_diffrn_reflns_limit_k_max 14
_diffrn_reflns_limit_k_min -14
_diffrn_reflns_limit_l_max 17
_diffrn_reflns_limit_l_min -16
_diffrn_reflns_number 10827
_diffrn_reflns_theta_full 27.48
_diffrn_reflns_theta_max 27.48
_diffrn_reflns_theta_min 2.94
_exptl_absorpt_coefficient_mu 0.681
_exptl_absorpt_correction_T_max 0.9350
_exptl_absorpt_correction_T_min 0.8536
_exptl_absorpt_correction_type empirical
_exptl_absorpt_process_details
;
SADABS Sheldrick 1996
;
_exptl_crystal_colour green
_exptl_crystal_density_diffrn 1.636
_exptl_crystal_density_meas ?
_exptl_crystal_density_method 'not measured'
_exptl_crystal_description prismatic
_exptl_crystal_F_000 475
_exptl_crystal_size_max 0.24
_exptl_crystal_size_mid 0.12
_exptl_crystal_size_min 0.10
_refine_diff_density_max 0.389
_refine_diff_density_min -0.376
_refine_diff_density_rms 0.052
_refine_ls_extinction_method none
_refine_ls_goodness_of_fit_ref 1.033
_refine_ls_hydrogen_treatment constr
_refine_ls_matrix_type full
_refine_ls_number_parameters 287
_refine_ls_number_reflns 4257
_refine_ls_number_restraints 0
_refine_ls_restrained_S_all 1.033
_refine_ls_R_factor_all 0.0330
_refine_ls_R_factor_gt 0.0299
_refine_ls_shift/su_max 0.001
_refine_ls_shift/su_mean 0.000
_refine_ls_structure_factor_coef Fsqd
_refine_ls_weighting_details 'calc w=1/[\s^2^(Fo^2^)+(0.0397P)^2^+0.4476P] where P=(Fo^2^+2Fc^2^)/3'
_refine_ls_weighting_scheme calc
_refine_ls_wR_factor_gt 0.0802
_refine_ls_wR_factor_ref 0.0823
_reflns_number_gt 3929
_reflns_number_total 4257
_reflns_threshold_expression >2sigma(I)
_cod_data_source_file c4ce01243g2.cif
_cod_data_source_block 110413b5
_cod_depositor_comments
;
The following automatic conversions were performed:

'_symmetry_cell_setting' value 'Triclinic' changed to 'triclinic'
according to
/usr/data/users/saulius/crontab/automatic-downloads/rss-feeds/RSC/lib/dictionaries/cif_core.dic
dictionary named 'cif_core.dic' version 2.4.2 from 2011-04-26.

Automatic conversion script
Id: cif_fix_values 2281 2013-09-26 08:29:07Z andrius 

 Adding full bibliography for 7217645--7217660.cif.

The following automatic conversions were performed:

'_exptl_crystal_density_meas' value 'not measured' was changed to '?'
- the value is perceived as not measured.

Automatic conversion script
Id: cif_fix_values 3008 2015-01-20 13:52:24Z robertas 
;
_cod_original_cell_volume 956.4(3)
_cod_database_code 7217657

loop_
_symmetry_equiv_pos_as_xyz
'x, y, z'
'-x, -y, -z'

loop_
_atom_site_label
_atom_site_type_symbol
_atom_site_fract_x
_atom_site_fract_y
_atom_site_fract_z
_atom_site_U_iso_or_equiv
_atom_site_adp_type
_atom_site_occupancy
_atom_site_symmetry_multiplicity
_atom_site_calc_flag
_atom_site_refinement_flags
Cu1 Cu 0.5000 1.0000 1.0000 0.02038(8) Uani 1 2 d S
O1 O 0.28406(15) 0.88575(11) 0.89105(9) 0.0242(2) Uani 1 1 d .
O2 O 0.43290(15) 0.93000(11) 1.10826(9) 0.0250(2) Uani 1 1 d .
O3 O 0.2019(2) 0.06763(12) 0.63420(10) 0.0369(3) Uani 1 1 d .
C1 C -0.0133(2) 0.68924(15) 0.70831(13) 0.0223(3) Uani 1 1 d .
C2 C -0.1638(2) 0.64494(16) 0.62048(13) 0.0260(3) Uani 1 1 d .
H2 H -0.1482 0.5966 0.5468 0.031 Uiso 1 1 calc R
C3 C -0.3384(2) 0.67460(15) 0.64525(13) 0.0259(3) Uani 1 1 d .
C4 C -0.3684(2) 0.74154(16) 0.75100(14) 0.0279(3) Uani 1 1 d .
H4 H -0.4903 0.7604 0.7657 0.033 Uiso 1 1 calc R
C5 C -0.2120(2) 0.77987(15) 0.83457(13) 0.0247(3) Uani 1 1 d .
C6 C -0.0289(2) 0.75772(14) 0.81792(12) 0.0209(3) Uani 1 1 d .
C7 C 0.1422(2) 0.81508(15) 0.91028(12) 0.0214(3) Uani 1 1 d .
C8 C 0.1338(2) 0.78854(16) 1.00517(13) 0.0252(3) Uani 1 1 d .
H8 H 0.0231 0.7295 1.0075 0.030 Uiso 1 1 calc R
C9 C 0.2818(2) 0.84522(15) 1.09792(12) 0.0218(3) Uani 1 1 d .
C10 C 0.2608(2) 0.80676(15) 1.19488(12) 0.0214(3) Uani 1 1 d .
C11 C 0.2965(2) 0.89758(15) 1.30381(13) 0.0251(3) Uani 1 1 d .
C12 C 0.2711(2) 0.86648(17) 1.39485(14) 0.0287(3) Uani 1 1 d .
H12 H 0.2939 0.9314 1.4679 0.034 Uiso 1 1 calc R
C13 C 0.2107(2) 0.73580(18) 1.37390(14) 0.0292(4) Uani 1 1 d .
C14 C 0.1774(2) 0.63918(16) 1.26992(14) 0.0285(3) Uani 1 1 d .
H14 H 0.1391 0.5499 1.2585 0.034 Uiso 1 1 calc R
C15 C 0.2022(2) 0.67760(15) 1.18279(13) 0.0245(3) Uani 1 1 d .
C16 C 0.2870(3) 0.28105(18) 0.64560(16) 0.0333(4) Uani 1 1 d .
H16 H 0.2782 0.2471 0.5672 0.040 Uiso 1 1 calc R
C17 C 0.3360(3) 0.41400(19) 0.70532(19) 0.0422(5) Uani 1 1 d .
H17 H 0.3610 0.4714 0.6678 0.051 Uiso 1 1 calc R
C18 C 0.3488(3) 0.4641(2) 0.8196(2) 0.0481(5) Uani 1 1 d .
H18 H 0.3810 0.5556 0.8604 0.058 Uiso 1 1 calc R
C19 C 0.3146(3) 0.3805(2) 0.87360(17) 0.0423(5) Uani 1 1 d .
H19 H 0.3248 0.4152 0.9521 0.051 Uiso 1 1 calc R
C20 C 0.2652(2) 0.24588(18) 0.81537(14) 0.0325(4) Uani 1 1 d .
H20 H 0.2421 0.1889 0.8534 0.039 Uiso 1 1 calc R
C21 C 0.2505(2) 0.19676(16) 0.70056(14) 0.0271(3) Uani 1 1 d .
C22 C 0.1531(3) -0.02275(18) 0.68574(17) 0.0405(4) Uani 1 1 d .
H22A H 0.2661 -0.0173 0.7369 0.061 Uiso 1 1 calc R
H22B H 0.1125 -0.1113 0.6288 0.061 Uiso 1 1 calc R
H22C H 0.0472 -0.0016 0.7269 0.061 Uiso 1 1 calc R
F1 F 0.16998(16) 0.58350(9) 1.08038(8) 0.0360(2) Uani 1 1 d .
F2 F 0.15918(14) 0.66215(10) 0.68609(8) 0.0334(2) Uani 1 1 d .
F3 F 0.18231(17) 0.70089(11) 1.46048(9) 0.0426(3) Uani 1 1 d .
F4 F 0.35141(17) 1.02511(9) 1.32240(8) 0.0377(3) Uani 1 1 d .
F5 F -0.48738(15) 0.63696(11) 0.56122(9) 0.0385(3) Uani 1 1 d .
F6 F -0.23761(15) 0.84719(11) 0.93942(8) 0.0379(3) Uani 1 1 d .

loop_
_atom_site_aniso_label
_atom_site_aniso_U_11
_atom_site_aniso_U_22
_atom_site_aniso_U_33
_atom_site_aniso_U_23
_atom_site_aniso_U_13
_atom_site_aniso_U_12
Cu1 0.01814(13) 0.02392(14) 0.01757(13) 0.00906(10) 0.00231(9) -0.00099(10)
O1 0.0216(5) 0.0287(6) 0.0196(5) 0.0105(4) 0.0020(4) -0.0032(4)
O2 0.0223(5) 0.0296(6) 0.0214(5) 0.0123(5) 0.0016(4) -0.0027(4)
O3 0.0571(8) 0.0254(6) 0.0273(6) 0.0107(5) 0.0077(6) 0.0055(6)
C1 0.0200(7) 0.0236(7) 0.0257(8) 0.0120(6) 0.0048(6) 0.0045(6)
C2 0.0290(8) 0.0256(8) 0.0218(7) 0.0087(6) 0.0029(6) 0.0038(6)
C3 0.0223(7) 0.0260(8) 0.0267(8) 0.0118(6) -0.0042(6) -0.0008(6)
C4 0.0202(7) 0.0311(8) 0.0319(9) 0.0125(7) 0.0030(6) 0.0044(6)
C5 0.0234(7) 0.0255(8) 0.0232(7) 0.0080(6) 0.0050(6) 0.0030(6)
C6 0.0193(7) 0.0216(7) 0.0223(7) 0.0111(6) 0.0020(6) 0.0005(5)
C7 0.0191(7) 0.0219(7) 0.0215(7) 0.0075(6) 0.0031(6) 0.0028(5)
C8 0.0212(7) 0.0299(8) 0.0247(8) 0.0141(6) 0.0038(6) -0.0012(6)
C9 0.0220(7) 0.0232(7) 0.0211(7) 0.0097(6) 0.0056(6) 0.0037(6)
C10 0.0182(7) 0.0257(7) 0.0202(7) 0.0100(6) 0.0029(5) 0.0022(6)
C11 0.0262(8) 0.0240(8) 0.0249(8) 0.0101(6) 0.0057(6) 0.0027(6)
C12 0.0320(8) 0.0320(9) 0.0209(8) 0.0093(7) 0.0059(6) 0.0053(7)
C13 0.0298(8) 0.0394(9) 0.0268(8) 0.0217(7) 0.0070(7) 0.0083(7)
C14 0.0298(8) 0.0266(8) 0.0332(9) 0.0170(7) 0.0051(7) 0.0043(6)
C15 0.0241(7) 0.0249(8) 0.0227(7) 0.0080(6) 0.0029(6) 0.0041(6)
C16 0.0350(9) 0.0338(9) 0.0338(9) 0.0162(8) 0.0070(7) 0.0073(7)
C17 0.0367(10) 0.0318(9) 0.0608(13) 0.0216(9) 0.0098(9) 0.0051(8)
C18 0.0380(10) 0.0284(10) 0.0632(14) 0.0029(9) 0.0069(10) 0.0040(8)
C19 0.0352(10) 0.0437(11) 0.0350(10) -0.0001(8) 0.0052(8) 0.0099(8)
C20 0.0305(9) 0.0392(10) 0.0294(9) 0.0129(7) 0.0070(7) 0.0115(7)
C21 0.0259(8) 0.0271(8) 0.0282(8) 0.0099(7) 0.0049(6) 0.0069(6)
C22 0.0542(12) 0.0298(9) 0.0417(11) 0.0184(8) 0.0131(9) 0.0070(8)
F1 0.0509(6) 0.0246(5) 0.0253(5) 0.0046(4) 0.0044(4) 0.0025(4)
F2 0.0245(5) 0.0466(6) 0.0277(5) 0.0095(4) 0.0064(4) 0.0135(4)
F3 0.0575(7) 0.0503(7) 0.0317(6) 0.0288(5) 0.0124(5) 0.0106(6)
F4 0.0573(7) 0.0223(5) 0.0290(5) 0.0085(4) 0.0095(5) -0.0002(5)
F5 0.0278(5) 0.0484(6) 0.0305(5) 0.0105(5) -0.0086(4) 0.0038(5)
F6 0.0298(5) 0.0536(7) 0.0241(5) 0.0047(5) 0.0065(4) 0.0151(5)

loop_
_atom_type_symbol
_atom_type_description
_atom_type_scat_dispersion_real
_atom_type_scat_dispersion_imag
_atom_type_scat_source
C C 0.0033 0.0016 'International Tables Vol C Tables 4.2.6.8 and 6.1.1.4'
H H 0.0000 0.0000 'International Tables Vol C Tables 4.2.6.8 and 6.1.1.4'
O O 0.0106 0.0060 'International Tables Vol C Tables 4.2.6.8 and 6.1.1.4'
F F 0.0171 0.0103 'International Tables Vol C Tables 4.2.6.8 and 6.1.1.4'
Cu Cu 0.3201 1.2651 'International Tables Vol C Tables 4.2.6.8 and 6.1.1.4'

loop_
_geom_angle_atom_site_label_1
_geom_angle_atom_site_label_2
_geom_angle_atom_site_label_3
_geom_angle
_geom_angle_site_symmetry_1
_geom_angle_site_symmetry_3
O1 Cu1 O1 180.0 . 2_677
O1 Cu1 O2 86.77(5) . 2_677
O1 Cu1 O2 93.23(5) 2_677 2_677
O1 Cu1 O2 93.23(5) . .
O1 Cu1 O2 86.77(5) 2_677 .
O2 Cu1 O2 179.999(1) 2_677 .
C7 O1 Cu1 124.73(10) . .
C9 O2 Cu1 126.14(10) . .
C21 O3 C22 117.59(14) . .
F2 C1 C2 117.58(14) . .
F2 C1 C6 118.14(13) . .
C2 C1 C6 124.27(14) . .
C1 C2 C3 116.47(15) . .
C1 C2 H2 121.8 . .
C3 C2 H2 121.8 . .
F5 C3 C4 118.08(14) . .
F5 C3 C2 118.33(15) . .
C4 C3 C2 123.59(15) . .
C3 C4 C5 116.41(15) . .
C3 C4 H4 121.8 . .
C5 C4 H4 121.8 . .
F6 C5 C4 117.47(14) . .
F6 C5 C6 118.10(14) . .
C4 C5 C6 124.39(15) . .
C1 C6 C5 114.83(14) . .
C1 C6 C7 122.81(13) . .
C5 C6 C7 122.10(14) . .
O1 C7 C8 126.57(14) . .
O1 C7 C6 114.07(13) . .
C8 C7 C6 119.35(13) . .
C7 C8 C9 122.80(14) . .
C7 C8 H8 118.6 . .
C9 C8 H8 118.6 . .
O2 C9 C8 125.32(14) . .
O2 C9 C10 116.19(13) . .
C8 C9 C10 118.47(13) . .
C15 C10 C11 114.94(14) . .
C15 C10 C9 122.51(14) . .
C11 C10 C9 122.54(14) . .
F4 C11 C12 117.11(14) . .
F4 C11 C10 118.57(14) . .
C12 C11 C10 124.25(15) . .
C13 C12 C11 116.27(15) . .
C13 C12 H12 121.9 . .
C11 C12 H12 121.9 . .
F3 C13 C14 118.07(16) . .
F3 C13 C12 118.31(15) . .
C14 C13 C12 123.62(15) . .
C13 C14 C15 116.90(15) . .
C13 C14 H14 121.5 . .
C15 C14 H14 121.5 . .
F1 C15 C14 117.38(14) . .
F1 C15 C10 118.65(14) . .
C14 C15 C10 123.97(15) . .
C17 C16 C21 119.86(18) . .
C17 C16 H16 120.1 . .
C21 C16 H16 120.1 . .
C16 C17 C18 120.35(19) . .
C16 C17 H17 119.8 . .
C18 C17 H17 119.8 . .
C19 C18 C17 119.60(18) . .
C19 C18 H18 120.2 . .
C17 C18 H18 120.2 . .
C18 C19 C20 121.25(19) . .
C18 C19 H19 119.4 . .
C20 C19 H19 119.4 . .
C21 C20 C19 118.65(18) . .
C21 C20 H20 120.7 . .
C19 C20 H20 120.7 . .
O3 C21 C20 124.38(16) . .
O3 C21 C16 115.33(15) . .
C20 C21 C16 120.29(16) . .
O3 C22 H22A 109.5 . .
O3 C22 H22B 109.5 . .
H22A C22 H22B 109.5 . .
O3 C22 H22C 109.5 . .
H22A C22 H22C 109.5 . .
H22B C22 H22C 109.5 . .

loop_
_geom_bond_atom_site_label_1
_geom_bond_atom_site_label_2
_geom_bond_distance
_geom_bond_site_symmetry_2
Cu1 O1 1.9102(11) .
Cu1 O1 1.9102(11) 2_677
Cu1 O2 1.9180(11) 2_677
Cu1 O2 1.9180(11) .
O1 C7 1.2775(18) .
O2 C9 1.2700(19) .
O3 C21 1.362(2) .
O3 C22 1.429(2) .
C1 F2 1.3495(17) .
C1 C2 1.379(2) .
C1 C6 1.389(2) .
C2 C3 1.380(2) .
C2 H2 0.9500 .
C3 F5 1.3477(18) .
C3 C4 1.375(2) .
C4 C5 1.378(2) .
C4 H4 0.9500 .
C5 F6 1.3559(18) .
C5 C6 1.392(2) .
C6 C7 1.505(2) .
C7 C8 1.387(2) .
C8 C9 1.405(2) .
C8 H8 0.9500 .
C9 C10 1.498(2) .
C10 C15 1.392(2) .
C10 C11 1.393(2) .
C11 F4 1.3495(19) .
C11 C12 1.380(2) .
C12 C13 1.380(2) .
C12 H12 0.9500 .
C13 F3 1.3515(18) .
C13 C14 1.371(2) .
C14 C15 1.377(2) .
C14 H14 0.9500 .
C15 F1 1.3459(18) .
C16 C17 1.381(3) .
C16 C21 1.394(2) .
C16 H16 0.9500 .
C17 C18 1.385(3) .
C17 H17 0.9500 .
C18 C19 1.375(3) .
C18 H18 0.9500 .
C19 C20 1.394(3) .
C19 H19 0.9500 .
C20 C21 1.390(2) .
C20 H20 0.9500 .
C22 H22A 0.9800 .
C22 H22B 0.9800 .
C22 H22C 0.9800 .

loop_
_geom_torsion_atom_site_label_1
_geom_torsion_atom_site_label_2
_geom_torsion_atom_site_label_3
_geom_torsion_atom_site_label_4
_geom_torsion
_geom_torsion_site_symmetry_1
O1 Cu1 O1 C7 -101(9) 2_677
O2 Cu1 O1 C7 -168.35(13) 2_677
O2 Cu1 O1 C7 11.65(13) .
O1 Cu1 O2 C9 -5.00(13) .
O1 Cu1 O2 C9 174.99(13) 2_677
O2 Cu1 O2 C9 117(9) 2_677
F2 C1 C2 C3 -179.60(13) .
C6 C1 C2 C3 1.5(2) .
C1 C2 C3 F5 177.76(14) .
C1 C2 C3 C4 -1.7(2) .
F5 C3 C4 C5 -179.19(14) .
C2 C3 C4 C5 0.2(2) .
C3 C4 C5 F6 179.34(14) .
C3 C4 C5 C6 1.5(2) .
F2 C1 C6 C5 -178.85(13) .
C2 C1 C6 C5 0.0(2) .
F2 C1 C6 C7 6.8(2) .
C2 C1 C6 C7 -174.32(14) .
F6 C5 C6 C1 -179.42(13) .
C4 C5 C6 C1 -1.6(2) .
F6 C5 C6 C7 -5.1(2) .
C4 C5 C6 C7 172.75(15) .
Cu1 O1 C7 C8 -13.0(2) .
Cu1 O1 C7 C6 166.83(10) .
C1 C6 C7 O1 51.4(2) .
C5 C6 C7 O1 -122.48(16) .
C1 C6 C7 C8 -128.71(16) .
C5 C6 C7 C8 57.4(2) .
O1 C7 C8 C9 4.2(3) .
C6 C7 C8 C9 -175.60(14) .
Cu1 O2 C9 C8 -1.1(2) .
Cu1 O2 C9 C10 -179.46(10) .
C7 C8 C9 O2 3.5(3) .
C7 C8 C9 C10 -178.18(15) .
O2 C9 C10 C15 -135.72(16) .
C8 C9 C10 C15 45.8(2) .
O2 C9 C10 C11 45.0(2) .
C8 C9 C10 C11 -133.45(16) .
C15 C10 C11 F4 -179.10(14) .
C9 C10 C11 F4 0.2(2) .
C15 C10 C11 C12 -2.1(2) .
C9 C10 C11 C12 177.20(15) .
F4 C11 C12 C13 178.58(15) .
C10 C11 C12 C13 1.6(3) .
C11 C12 C13 F3 -179.43(15) .
C11 C12 C13 C14 0.4(3) .
F3 C13 C14 C15 178.22(14) .
C12 C13 C14 C15 -1.6(3) .
C13 C14 C15 F1 179.96(15) .
C13 C14 C15 C10 1.0(2) .
C11 C10 C15 F1 -178.17(14) .
C9 C10 C15 F1 2.5(2) .
C11 C10 C15 C14 0.8(2) .
C9 C10 C15 C14 -178.54(15) .
C21 C16 C17 C18 -0.1(3) .
C16 C17 C18 C19 0.7(3) .
C17 C18 C19 C20 -0.6(3) .
C18 C19 C20 C21 -0.1(3) .
C22 O3 C21 C20 3.4(3) .
C22 O3 C21 C16 -176.78(16) .
C19 C20 C21 O3 -179.43(16) .
C19 C20 C21 C16 0.8(3) .
C17 C16 C21 O3 179.52(16) .
C17 C16 C21 C20 -0.7(3) .
